data_2004400
loop_
_publ_author_name
'Toda, F.'
'Tanaka, K.'
'Stein, Z.'
'Goldberg, I.'

_publ_section_title
;
 Conformation of Acyclic Derivatives of
 1,1,4,4-Tetraphenyl-1,3-butadiene
;
_journal_issue 1
_journal_name_full 'Acta Crystallographica Section C'
_journal_page_first 118
_journal_page_last 122
_journal_paper_doi 10.1107/S0108270195011358
_journal_volume 52
_journal_year 1996
_chemical_formula_moiety 'C30 H24 Br2'
_chemical_formula_sum 'C30 H24 Br2'
_chemical_formula_weight 544.31
_chemical_melting_point 428
_chemical_name_systematic
;
 2,3-dimethylbromide-1,1,4,4-tetraphenyl-1,3-butadiene
;
_space_group_IT_number 13
_symmetry_cell_setting monoclinic
_symmetry_space_group_name_Hall '-P 2yac'
_symmetry_space_group_name_H-M 'P 1 2/n 1'
_audit_creation_method SHELXL
_cell_angle_alpha 90.00
_cell_angle_beta 105.22(2)
_cell_angle_gamma 90.00
_cell_formula_units_Z 4
_cell_length_a 14.643(4)
_cell_length_b 8.8890(10)
_cell_length_c 19.682(4)
_cell_measurement_reflns_used 25
_cell_measurement_temperature 295(2)
_cell_measurement_theta_max 10.73
_cell_measurement_theta_min 7.10
_cell_volume 2472.0(9)
_computing_cell_refinement 'CAD-4 Software'
_computing_data_collection 'CAD-4 Software (Enraf-Nonius, 1989)'
_computing_data_reduction 'CADINT, local program'
_computing_molecular_graphics 'ORTEPII (Johnson, 1976)'
_computing_publication_material 'SHELXL93, PARST (Nardelli, 1983)'
_computing_structure_refinement 'SHELXL93 (Sheldrick, 1993)'
_computing_structure_solution 'SHELXS86 (Sheldrick, 1985)'
_diffrn_ambient_temperature 295(2)
_diffrn_measurement_device 'Enraf-Nonius CAD4 diffractometer'
_diffrn_measurement_method \w/2\q
_diffrn_radiation_monochromator graphite
_diffrn_radiation_source 'fine-focus sealed tube'
_diffrn_radiation_type MoK\a
_diffrn_radiation_wavelength 0.71073
_diffrn_reflns_av_R_equivalents 0.0273
_diffrn_reflns_av_sigmaI/netI 0.0904
_diffrn_reflns_limit_h_max 16
_diffrn_reflns_limit_h_min -17
_diffrn_reflns_limit_k_max 10
_diffrn_reflns_limit_k_min 0
_diffrn_reflns_limit_l_max 23
_diffrn_reflns_limit_l_min 0
_diffrn_reflns_number 3879
_diffrn_reflns_theta_max 24.97
_diffrn_reflns_theta_min 1.55
_diffrn_standards_decay_% 0
_diffrn_standards_interval_time 90
_diffrn_standards_number 3
_exptl_absorpt_coefficient_mu 3.26
_exptl_absorpt_correction_type none
_exptl_crystal_colour 'pale yellow'
_exptl_crystal_density_diffrn 1.463
_exptl_crystal_description prism
_exptl_crystal_F_000 1096
_exptl_crystal_size_max 0.30
_exptl_crystal_size_mid 0.30
_exptl_crystal_size_min 0.20
_refine_diff_density_max 1.667
_refine_diff_density_min -1.115
_refine_ls_extinction_method none
_refine_ls_goodness_of_fit_all 1.316
_refine_ls_goodness_of_fit_obs 1.522
_refine_ls_hydrogen_treatment noref
_refine_ls_matrix_type full
_refine_ls_number_parameters 289
_refine_ls_number_reflns 3753
_refine_ls_number_restraints 0
_refine_ls_restrained_S_all 1.316
_refine_ls_restrained_S_obs 1.522
_refine_ls_R_factor_all 0.1347
_refine_ls_R_factor_obs 0.1013
_refine_ls_shift/esd_max 0.004
_refine_ls_shift/esd_mean 0.000
_refine_ls_structure_factor_coef Fsqd
_refine_ls_weighting_details 'w = 1/[\s^2^(Fo^2^)+(0.1000P)^2^] where P=(Fo^2^+2Fc^2^)/3'
_refine_ls_weighting_scheme calc
_refine_ls_wR_factor_all 0.2372
_refine_ls_wR_factor_obs 0.2224
_reflns_number_observed 2534
_reflns_number_total 3753
_reflns_observed_criterion >2sigma(I)
_cod_data_source_file ka1141.cif
_cod_data_source_block III
_cod_depositor_comments
;
The following automatic conversions were performed:

'_refine_ls_weighting_scheme' value 'calc w =
1/[\s^2^(Fo^2^)+(0.1000P)^2^] where P=(Fo^2^+2Fc^2^)/3' was changed
to 'calc'. New tag '_refine_ls_weighting_details' was created. The
value of the new tag was set to 'w = 1/[\s^2^(Fo^2^)+(0.1000P)^2^]
where P=(Fo^2^+2Fc^2^)/3'.

Automatic conversion script
Id: cif_fix_values 3143 2015-03-26 13:38:13Z robertas 
;
_cod_original_sg_symbol_H-M 'P 2/n'
_cod_database_code 2004400

loop_
_symmetry_equiv_pos_as_xyz
'x, y, z'
'x+1/2, -y, z+1/2'
'-x, -y, -z'
'-x-1/2, y, -z-1/2'

loop_
_atom_site_aniso_label
_atom_site_aniso_U_11
_atom_site_aniso_U_22
_atom_site_aniso_U_33
_atom_site_aniso_U_12
_atom_site_aniso_U_13
_atom_site_aniso_U_23
Br1 0.0767(9) 0.0382(6) 0.0536(7) 0.0034(6) 0.0153(6) 0.0064(5)
Br2 0.0602(8) 0.0638(8) 0.0714(8) 0.0015(6) 0.0362(6) -0.0096(6)
C3 0.047(6) 0.040(6) 0.038(5) -0.005(5) 0.013(5) -0.008(5)
C4 0.033(5) 0.038(6) 0.029(5) -0.007(5) 0.008(4) 0.000(4)
C5 0.043(6) 0.038(6) 0.032(5) 0.001(5) 0.012(4) 0.004(4)
C6 0.039(5) 0.029(6) 0.042(6) -0.009(4) 0.006(5) -0.003(4)
C7 0.050(6) 0.040(6) 0.027(5) 0.005(5) 0.006(4) -0.004(4)
C8 0.028(5) 0.044(6) 0.038(5) -0.005(5) 0.013(4) -0.001(5)
C9 0.045(6) 0.047(7) 0.059(7) -0.006(5) 0.018(5) -0.006(5)
C10 0.046(7) 0.077(9) 0.077(9) 0.003(7) 0.008(7) 0.012(8)
C11 0.038(7) 0.103(11) 0.062(8) -0.023(7) 0.001(6) 0.009(8)
C12 0.058(7) 0.072(9) 0.040(6) -0.030(7) 0.009(6) -0.015(6)
C13 0.053(7) 0.053(7) 0.036(6) -0.005(6) 0.009(5) 0.000(5)
C14 0.031(5) 0.033(5) 0.046(6) -0.002(4) 0.013(4) -0.003(5)
C15 0.042(6) 0.032(6) 0.059(7) -0.003(5) 0.011(5) -0.007(5)
C16 0.055(7) 0.045(7) 0.065(8) 0.008(6) -0.002(6) -0.010(6)
C17 0.072(8) 0.034(6) 0.060(7) 0.002(6) -0.002(6) 0.007(6)
C18 0.088(10) 0.057(8) 0.063(8) -0.019(7) 0.024(7) 0.011(7)
C19 0.043(6) 0.052(7) 0.047(6) -0.005(5) 0.008(5) 0.011(5)
C20 0.040(6) 0.030(6) 0.038(6) 0.001(4) 0.005(4) -0.004(4)
C21 0.031(5) 0.035(5) 0.038(5) 0.002(5) 0.006(4) 0.001(5)
C22 0.041(6) 0.065(8) 0.049(6) 0.003(6) 0.012(5) 0.007(6)
C23 0.061(8) 0.079(9) 0.058(7) -0.010(7) 0.029(6) 0.020(7)
C24 0.043(7) 0.093(10) 0.058(8) -0.015(7) 0.027(6) 0.001(7)
C25 0.037(6) 0.076(9) 0.069(8) 0.015(6) 0.024(6) -0.002(7)
C26 0.055(7) 0.044(7) 0.041(6) 0.004(5) 0.007(5) -0.004(5)
C27 0.045(6) 0.027(5) 0.042(6) -0.003(5) 0.012(5) 0.002(4)
C28 0.038(6) 0.044(6) 0.043(6) -0.007(5) 0.003(5) -0.008(5)
C29 0.033(6) 0.071(8) 0.056(7) 0.006(6) 0.015(5) 0.000(6)
C30 0.044(6) 0.081(9) 0.030(6) -0.020(6) 0.001(5) -0.006(6)
C31 0.049(7) 0.074(8) 0.041(6) -0.008(6) 0.008(5) -0.018(6)
C32 0.041(6) 0.052(7) 0.044(6) 0.005(5) 0.015(5) -0.005(5)

loop_
_atom_site_label
_atom_site_occupancy
_atom_site_fract_x
_atom_site_fract_y
_atom_site_fract_z
_atom_site_U_iso_or_equiv
_atom_site_thermal_displace_type
_atom_site_calc_flag
_atom_site_type_symbol
Br1 1 .31955(8) .39662(12) .62140(6) .0565(4) Uani d Br
Br2 1 .06790(8) .78465(14) .62631(6) .0616(4) Uani d Br
C3 1 .2986(7) .5992(11) .6548(5) .041(2) Uani d C
H3A 1 .2473 .5958 .6775 .050 Uiso calc H
H3B 1 .3553 .6324 .6893 .050 Uiso calc H
C4 1 .2744(6) .7101(11) .5946(4) .033(2) Uani d C
C5 1 .1032(6) .6350(11) .5639(5) .037(2) Uani d C
H5A 1 .1177 .5405 .5891 .050 Uiso calc H
H5B 1 .0494 .6180 .5237 .050 Uiso calc H
C6 1 .1870(6) .6821(10) .5379(5) .038(2) Uani d C
C7 1 .3321(7) .8317(12) .5983(5) .040(2) Uani d C
C8 1 .4241(6) .8430(11) .6525(5) .036(2) Uani d C
C9 1 .4943(7) .7337(12) .6566(6) .050(3) Uani d C
H9 1 .4830 .6529 .6255 .050 Uiso calc H
C10 1 .5814(8) .7452(16) .7071(7) .068(4) Uani d C
H10 1 .6279 .6728 .7091 .050 Uiso calc H
C11 1 .5978(8) .8605(18) .7525(7) .070(4) Uani d C
H11 1 .6555 .8670 .7864 .050 Uiso calc H
C12 1 .5304(8) .9686(14) .7494(5) .058(3) Uani d C
H12 1 .5422 1.0482 .7812 .050 Uiso calc H
C13 1 .4462(7) .9598(13) .6997(5) .048(3) Uani d C
H13 1 .4018 1.0357 .6977 .050 Uiso calc H
C14 1 .3104(6) .9606(11) .5488(5) .036(2) Uani d C
C15 1 .2197(7) 1.0246(11) .5274(5) .045(3) Uani d C
H15 1 .1718 .9865 .5455 .050 Uiso calc H
C16 1 .1994(8) 1.1442(13) .4795(6) .058(3) Uani d C
H16 1 .1386 1.1840 .4654 .050 Uiso calc H
C17 1 .2714(9) 1.2025(12) .4532(6) .059(3) Uani d C
H17 1 .2592 1.2792 .4199 .050 Uiso calc H
C18 1 .3580(10) 1.1464(15) .4768(6) .069(4) Uani d C
H18 1 .4067 1.1889 .4609 .050 Uiso calc H
C19 1 .3795(7) 1.0273(12) .5240(5) .048(3) Uani d C
H19 1 .4414 .9925 .5389 .050 Uiso calc H
C20 1 .1784(6) .6911(10) .4691(5) .037(2) Uani d C
C21 1 .2619(6) .7059(10) .4373(5) .035(2) Uani d C
C22 1 .2557(7) .8065(13) .3826(5) .052(3) Uani d C
H22 1 .2007 .8623 .3654 .050 Uiso calc H
C23 1 .3338(8) .8244(15) .3529(6) .064(3) Uani d C
H23 1 .3319 .8969 .3185 .050 Uiso calc H
C24 1 .4116(8) .7345(16) .3752(6) .062(3) Uani d C
H24 1 .4618 .7430 .3547 .050 Uiso calc H
C25 1 .4154(7) .6328(15) .4272(6) .059(3) Uani d C
H25 1 .4681 .5706 .4416 .050 Uiso calc H
C26 1 .3423(7) .6204(12) .4589(5) .048(3) Uani d C
H26 1 .3476 .5527 .4957 .050 Uiso calc H
C27 1 .0872(7) .6856(10) .4147(5) .038(2) Uani d C
C28 1 .0125(7) .7834(12) .4181(5) .043(2) Uani d C
H28 1 .0195 .8502 .4555 .050 Uiso calc H
C29 1 -.0712(7) .7785(13) .3651(6) .052(3) Uani d C
H29 1 -0.1199 .8442 .3669 .050 Uiso calc H
C30 1 -.0839(7) .6805(15) .3108(5) .053(3) Uani d C
H30 1 -0.1415 .6775 .2768 .050 Uiso calc H
C31 1 -.0115(8) .5847(14) .3055(5) .055(3) Uani d C
H31 1 -0.0191 .5198 .2674 .050 Uiso calc H
C32 1 .0713(7) .5876(12) .3576(5) .045(3) Uani d C
H32 1 .1191 .5210 .3548 .050 Uiso calc H

loop_
_atom_type_symbol
_atom_type_description
_atom_type_scat_dispersion_real
_atom_type_scat_dispersion_imag
_atom_type_scat_source
C C 0.0033 0.0016 'International Tables Vol C Tables 4.2.6.8 and 6.1.1.4'
H H 0.0000 0.0000 'International Tables Vol C Tables 4.2.6.8 and 6.1.1.4'
Br Br -0.2901 2.4595 'International Tables Vol C Tables 4.2.6.8 and 6.1.1.4'

loop_
_geom_angle_atom_site_label_1
_geom_angle_atom_site_label_2
_geom_angle_atom_site_label_3
_geom_angle
_geom_angle_publ_flag
C4 C3 Br1 111.1(6) no
C4 C3 H3A 109.4(9) no
Br1 C3 H3A 109.4(7) no
C4 C3 H3B 109.4(9) no
Br1 C3 H3B 109.4(7) no
H3A C3 H3B 108.0(9) no
C7 C4 C6 125.1(8) no
C7 C4 C3 117.5(8) no
C6 C4 C3 117.4(8) no
C6 C5 Br2 113.2(6) no
C6 C5 H5A 108.9(8) no
Br2 C5 H5A 108.9(6) no
C6 C5 H5B 108.9(8) no
Br2 C5 H5B 108.9(7) no
H5A C5 H5B 107.7(9) no
C20 C6 C4 126.2(9) no
C20 C6 C5 119.6(8) no
C4 C6 C5 114.2(8) no
C4 C7 C14 123.7(8) no
C4 C7 C8 121.7(9) no
C14 C7 C8 114.6(9) no
C13 C8 C9 116.5(9) no
C13 C8 C7 123.0(9) no
C9 C8 C7 120.5(9) no
C10 C9 C8 120.5(10) no
C10 C9 H9 119.7(11) no
C8 C9 H9 119.7(10) no
C11 C10 C9 120.0(12) no
C11 C10 H10 120.0(13) no
C9 C10 H10 120.0(14) no
C10 C11 C12 120.5(10) no
C10 C11 H11 119.8(16) no
C12 C11 H11 119.8(16) no
C13 C12 C11 120.0(11) no
C13 C12 H12 120.0(14) no
C11 C12 H12 120.0(12) no
C12 C13 C8 122.5(11) no
C12 C13 H13 118.7(11) no
C8 C13 H13 118.7(10) no
C19 C14 C15 116.5(9) no
C19 C14 C7 121.2(8) no
C15 C14 C7 122.2(9) no
C16 C15 C14 121.8(10) no
C16 C15 H15 119.1(10) no
C14 C15 H15 119.1(10) no
C17 C16 C15 119.0(10) no
C17 C16 H16 120.5(13) no
C15 C16 H16 120.5(13) no
C18 C17 C16 118.5(11) no
C18 C17 H17 120.7(14) no
C16 C17 H17 120.7(13) no
C17 C18 C19 123.2(11) no
C17 C18 H18 118.4(13) no
C19 C18 H18 118.4(13) no
C14 C19 C18 120.7(10) no
C14 C19 H19 119.7(10) no
C18 C19 H19 119.7(11) no
C6 C20 C27 124.3(9) no
C6 C20 C21 123.6(8) no
C27 C20 C21 112.1(8) no
C26 C21 C22 118.3(9) no
C26 C21 C20 122.9(9) no
C22 C21 C20 118.7(8) no
C21 C22 C23 119.7(10) no
C21 C22 H22 120.1(10) no
C23 C22 H22 120.1(11) no
C24 C23 C22 119.7(10) no
C24 C23 H23 120.2(11) no
C22 C23 H23 120.2(12) no
C25 C24 C23 119.9(10) no
C25 C24 H24 120.1(13) no
C23 C24 H24 120.1(13) no
C24 C25 C26 120.8(10) no
C24 C25 H25 119.6(11) no
C26 C25 H25 119.6(12) no
C21 C26 C25 121.4(10) no
C21 C26 H26 119.3(10) no
C25 C26 H26 119.3(11) no
C32 C27 C28 117.1(9) no
C32 C27 C20 122.3(9) no
C28 C27 C20 120.6(8) no
C29 C28 C27 119.2(9) no
C29 C28 H28 120.4(10) no
C27 C28 H28 120.4(9) no
C30 C29 C28 121.7(10) no
C30 C29 H29 119.2(10) no
C28 C29 H29 119.2(11) no
C29 C30 C31 120.4(9) no
C29 C30 H30 119.8(13) no
C31 C30 H30 119.8(11) no
C32 C31 C30 118.5(10) no
C32 C31 H31 120.7(12) no
C30 C31 H31 120.7(10) no
C31 C32 C27 123.0(10) no
C31 C32 H32 118.5(10) no
C27 C32 H32 118.5(9) no

loop_
_geom_bond_atom_site_label_1
_geom_bond_atom_site_label_2
_geom_bond_distance
_geom_bond_publ_flag
Br1 C3 1.969(10) no
Br2 C5 1.969(9) no
C3 C4 1.510(13) no
C3 H3A 0.970(9) no
C3 H3B 0.970(9) no
C4 C7 1.362(13) no
C4 C6 1.482(12) no
C5 C6 1.509(13) no
C5 H5A 0.970(9) no
C5 H5B 0.970(9) no
C6 C20 1.328(13) no
C7 C14 1.483(13) no
C7 C8 1.486(12) no
C8 C13 1.374(14) no
C8 C9 1.401(14) no
C9 C10 1.400(15) no
C9 H9 0.930(11) no
C10 C11 1.34(2) no
C10 H10 0.930(13) no
C11 C12 1.37(2) no
C11 H11 0.930(11) no
C12 C13 1.360(14) no
C12 H12 0.930(11) no
C13 H13 0.930(11) no
C14 C19 1.368(13) no
C14 C15 1.404(13) no
C15 C16 1.400(15) no
C15 H15 0.930(10) no
C16 C17 1.39(2) no
C16 H16 0.930(11) no
C17 C18 1.33(2) no
C17 H17 0.930(11) no
C18 C19 1.389(15) no
C18 H18 0.930(12) no
C19 H19 0.930(10) no
C20 C27 1.477(12) no
C20 C21 1.519(13) no
C21 C26 1.371(13) no
C21 C22 1.384(13) no
C22 C23 1.424(15) no
C22 H22 0.930(10) no
C23 C24 1.37(2) no
C23 H23 0.930(11) no
C24 C25 1.36(2) no
C24 H24 0.930(10) no
C25 C26 1.379(14) no
C25 H25 0.930(11) no
C26 H26 0.930(10) no
C27 C32 1.391(13) no
C27 C28 1.412(14) no
C28 C29 1.387(13) no
C28 H28 0.930(10) no
C29 C30 1.354(15) no
C29 H29 0.930(10) no
C30 C31 1.38(2) no
C30 H30 0.930(10) no
C31 C32 1.368(13) no
C31 H31 0.930(10) no
C32 H32 0.930(10) no

loop_
_cod_related_entry_id
_cod_related_entry_database
_cod_related_entry_code
1 ChemSpider 21138575
